data_2206861
loop_
_publ_author_name
'Yao-Cheng Shi'

_publ_section_title
;
 Ethyl 3-(1-ferrocenylethylidene)carbazate
;
_journal_coeditor_code BR6218
_journal_issue 10
_journal_name_full 'Acta Crystallographica Section E'
_journal_page_first m2136
_journal_page_last m2138
_journal_paper_doi 10.1107/S1600536805030242
_journal_volume 61
_journal_year 2005
_chemical_formula_iupac '[Fe (C5 H5) (C10 H13 N2 O2]'
_chemical_formula_moiety 'C15 H18 Fe N2 O2'
_chemical_formula_sum 'C15 H18 Fe N2 O2'
_chemical_formula_weight 314.16
_chemical_name_systematic
;
Ethyl N-[1-ferrocenylethylidene]hydrazine carbazate
;
_space_group_IT_number 15
_space_group_name_Hall '-C 2yc'
_symmetry_cell_setting monoclinic
_symmetry_space_group_name_Hall '-C 2yc'
_symmetry_space_group_name_H-M 'C 1 2/c 1'
_atom_sites_solution_hydrogens geom
_atom_sites_solution_primary direct
_atom_sites_solution_secondary difmap
_audit_creation_method SHELXL97
_cell_angle_alpha 90.00
_cell_angle_beta 97.82(3)
_cell_angle_gamma 90.00
_cell_formula_units_Z 8
_cell_length_a 36.770(7)
_cell_length_b 7.6040(15)
_cell_length_c 10.366(2)
_cell_measurement_reflns_used 25
_cell_measurement_temperature 295
_cell_measurement_theta_max 13
_cell_measurement_theta_min 10
_cell_volume 2871.4(10)
_computing_cell_refinement 'CAD-4 Software'
_computing_data_collection 'CAD-4 Software (Enraf--Nonius, 1989)'
_computing_data_reduction 'XCAD4 (Harms & Wocadlo, 1995)'
_computing_molecular_graphics 'PLATON (Spek, 2003)'
_computing_publication_material PLATON
_computing_structure_refinement 'SHELXL97 (Sheldrick, 1997)'
_computing_structure_solution 'SHELXS97 (Sheldrick, 1997)'
_diffrn_ambient_temperature 295
_diffrn_measured_fraction_theta_full 0.993
_diffrn_measured_fraction_theta_max 0.993
_diffrn_measurement_device_type 'Enraf--Nonius CAD4'
_diffrn_measurement_method \w/2\q
_diffrn_radiation_monochromator graphite
_diffrn_radiation_source 'fine-focus sealed tube'
_diffrn_radiation_type MoK\a
_diffrn_radiation_wavelength 0.71073
_diffrn_reflns_av_R_equivalents 0.0386
_diffrn_reflns_av_sigmaI/netI 0.0318
_diffrn_reflns_limit_h_max 45
_diffrn_reflns_limit_h_min 0
_diffrn_reflns_limit_k_max 9
_diffrn_reflns_limit_k_min 0
_diffrn_reflns_limit_l_max 12
_diffrn_reflns_limit_l_min -12
_diffrn_reflns_number 2848
_diffrn_reflns_theta_full 25.99
_diffrn_reflns_theta_max 25.99
_diffrn_reflns_theta_min 1.12
_diffrn_standards_decay_% 0
_diffrn_standards_interval_count 200
_diffrn_standards_interval_time 120
_diffrn_standards_number 3
_exptl_absorpt_coefficient_mu 1.053
_exptl_absorpt_correction_T_max 0.803
_exptl_absorpt_correction_T_min 0.747
_exptl_absorpt_correction_type empirical
_exptl_absorpt_process_details 'via \y scan (North et al., 1968)'
_exptl_crystal_colour Orange
_exptl_crystal_density_diffrn 1.454
_exptl_crystal_density_method 'not measured'
_exptl_crystal_description Block
_exptl_crystal_F_000 1312
_exptl_crystal_size_max 0.40
_exptl_crystal_size_mid 0.20
_exptl_crystal_size_min 0.20
_refine_diff_density_max 1.455
_refine_diff_density_min -0.761
_refine_ls_extinction_method none
_refine_ls_goodness_of_fit_ref 1.066
_refine_ls_hydrogen_treatment constr
_refine_ls_matrix_type full
_refine_ls_number_parameters 177
_refine_ls_number_reflns 2804
_refine_ls_number_restraints 13
_refine_ls_restrained_S_all 1.108
_refine_ls_R_factor_all 0.0788
_refine_ls_R_factor_gt 0.0597
_refine_ls_shift/su_max 0.000
_refine_ls_shift/su_mean 0.000
_refine_ls_structure_factor_coef Fsqd
_refine_ls_weighting_details 'calc w = 1/[\s^2^(Fo^2^)+(0.098P)^2^+11.3526P] where P=(Fo^2^+2Fc^2^)/3'
_refine_ls_weighting_scheme calc
_refine_ls_wR_factor_gt 0.1642
_refine_ls_wR_factor_ref 0.1841
_reflns_number_gt 2178
_reflns_number_total 2804
_reflns_threshold_expression I>2\s(I)
_cod_data_source_file br6218.cif
_cod_data_source_block I
_cod_depositor_comments
;
The following automatic conversions were performed:
'_symmetry_cell_setting' value 'Monoclinic' changed to 'monoclinic'
according to '/home/saulius/struct/CIF-dictionaries/cif_core.dic'
dictionary named 'cif_core.dic' version 2.4.1 from 2010-06-29.

Automatic conversion script
Id: cif_fix_enum 1527 2010-12-29 10:47:43Z saulius 

The following automatic conversions were performed:

'_symmetry_cell_setting' value 'Monoclinic' changed to 'monoclinic'
according to /home/saulius/struct/CIF-dictionaries/cif_core.dic
dictionary named 'cif_core.dic' version 2.4.1 from 2010-06-29.

Automatic conversion script
Id: cif_fix_values 1715 2011-07-08 13:25:40Z adriana 
;
_cod_original_sg_symbol_H-M 'C 2/c'
_cod_database_code 2206861
_cod_database_fobs_code 2206861

loop_
_symmetry_equiv_pos_as_xyz
'x, y, z'
'-x, y, -z+1/2'
'x+1/2, y+1/2, z'
'-x+1/2, y+1/2, -z+1/2'
'-x, -y, -z'
'x, -y, z-1/2'
'-x+1/2, -y+1/2, -z'
'x+1/2, -y+1/2, z-1/2'

loop_
_atom_site_label
_atom_site_fract_x
_atom_site_fract_y
_atom_site_fract_z
_atom_site_U_iso_or_equiv
_atom_site_adp_type
_atom_site_calc_flag
_atom_site_refinement_flags
_atom_site_occupancy
_atom_site_type_symbol
Fe 0.071355(18) 0.23531(8) 0.20163(6) 0.0358(3) Uani d . 1 Fe
O1 0.18707(10) 0.3121(6) 0.7058(3) 0.0544(9) Uani d . 1 O
O2 0.24378(11) 0.3154(8) 0.6509(4) 0.0729(13) Uani d . 1 O
N1 0.19646(11) 0.2243(6) 0.5067(4) 0.0469(10) Uani d . 1 N
H1N 0.2105 0.2063 0.4482 0.056 Uiso calc R 1 H
N2 0.15917(10) 0.1892(6) 0.4785(3) 0.0405(9) Uani d . 1 N
C1 0.1754(2) 0.3384(13) 0.9268(9) 0.110 Uani d D 1 C
H1A 0.1558 0.4215 0.9077 0.165 Uiso calc R 1 H
H1B 0.1869 0.3543 1.0149 0.165 Uiso calc R 1 H
H1C 0.1659 0.2211 0.9161 0.165 Uiso calc R 1 H
C2 0.20340(19) 0.3672(11) 0.8349(6) 0.0778(19) Uani d DU 1 C
H2A 0.2102 0.4905 0.8340 0.093 Uiso calc R 1 H
H2B 0.2253 0.2990 0.8629 0.093 Uiso calc R 1 H
C3 0.21109(14) 0.2866(7) 0.6248(5) 0.0476(12) Uani d . 1 C
C4 0.17159(14) 0.1219(9) 0.2542(5) 0.0546(14) Uani d . 1 C
H4A 0.1804 0.2353 0.2321 0.082 Uiso calc R 1 H
H4B 0.1575 0.0706 0.1788 0.082 Uiso calc R 1 H
H4C 0.1921 0.0470 0.2838 0.082 Uiso calc R 1 H
C5 0.14785(12) 0.1416(6) 0.3605(4) 0.0376(10) Uani d . 1 C
C6 0.10856(12) 0.1051(6) 0.3318(4) 0.0374(10) Uani d . 1 C
C7 0.08003(13) 0.1737(7) 0.3953(4) 0.0414(10) Uani d . 1 C
H7 0.0831 0.2526 0.4645 0.050 Uiso calc R 1 H
C8 0.04652(15) 0.1046(7) 0.3379(5) 0.0494(12) Uani d . 1 C
H8 0.0236 0.1300 0.3616 0.059 Uiso calc R 1 H
C9 0.05362(15) -0.0114(7) 0.2368(5) 0.0500(12) Uani d . 1 C
H9 0.0361 -0.0758 0.1831 0.060 Uiso calc R 1 H
C10 0.09188(14) -0.0121(6) 0.2319(4) 0.0438(11) Uani d . 1 C
H10 0.1040 -0.0766 0.1746 0.053 Uiso calc R 1 H
C11 0.06881(18) 0.5011(8) 0.1821(5) 0.0608(15) Uani d U 1 C
H11 0.0709 0.5818 0.2501 0.073 Uiso calc R 1 H
C12 0.03581(18) 0.4243(8) 0.1213(5) 0.0619(16) Uani d . 1 C
H12 0.0124 0.4452 0.1419 0.074 Uiso calc R 1 H
C13 0.04501(18) 0.3111(8) 0.0245(5) 0.0601(15) Uani d . 1 C
H13 0.0286 0.2434 -0.0308 0.072 Uiso calc R 1 H
C14 0.08348(18) 0.3164(8) 0.0246(5) 0.0588(14) Uani d . 1 C
H14 0.0967 0.2531 -0.0302 0.071 Uiso calc R 1 H
C15 0.09806(17) 0.4338(8) 0.1217(6) 0.0608(15) Uani d . 1 C
H15 0.1227 0.4626 0.1429 0.073 Uiso calc R 1 H

loop_
_atom_site_aniso_label
_atom_site_aniso_U_11
_atom_site_aniso_U_22
_atom_site_aniso_U_33
_atom_site_aniso_U_12
_atom_site_aniso_U_13
_atom_site_aniso_U_23
Fe 0.0478(4) 0.0327(4) 0.0242(4) 0.0027(3) -0.0050(3) 0.0026(2)
O1 0.059(2) 0.075(3) 0.0299(16) -0.0061(19) 0.0060(15) -0.0094(17)
O2 0.050(2) 0.126(4) 0.040(2) -0.013(2) -0.0021(17) -0.021(2)
N1 0.042(2) 0.070(3) 0.0276(19) 0.001(2) 0.0020(16) -0.0054(18)
N2 0.042(2) 0.052(2) 0.0255(18) 0.0018(18) -0.0045(15) -0.0002(17)
C1 0.110 0.110 0.110 0.000 0.015 0.000
C2 0.086(4) 0.103(4) 0.044(3) -0.023(3) 0.009(3) -0.020(3)
C3 0.046(3) 0.059(3) 0.035(2) 0.001(2) -0.004(2) 0.001(2)
C4 0.053(3) 0.077(4) 0.032(2) 0.003(3) 0.001(2) -0.008(3)
C5 0.046(2) 0.038(2) 0.026(2) 0.005(2) -0.0030(18) 0.0010(18)
C6 0.046(2) 0.036(2) 0.028(2) 0.0014(19) -0.0042(18) 0.0034(17)
C7 0.053(3) 0.043(3) 0.025(2) 0.000(2) -0.0025(19) 0.0043(19)
C8 0.050(3) 0.056(3) 0.042(3) 0.000(2) 0.004(2) 0.011(2)
C9 0.058(3) 0.041(3) 0.046(3) -0.012(2) -0.010(2) 0.004(2)
C10 0.061(3) 0.032(2) 0.035(2) 0.001(2) -0.006(2) -0.0015(18)
C11 0.095(4) 0.041(2) 0.043(2) 0.005(3) -0.003(3) 0.006(2)
C12 0.074(4) 0.059(3) 0.051(3) 0.029(3) 0.004(3) 0.022(3)
C13 0.076(4) 0.061(3) 0.037(3) 0.010(3) -0.015(3) 0.011(2)
C14 0.083(4) 0.059(3) 0.036(3) 0.005(3) 0.011(3) 0.012(2)
C15 0.067(3) 0.054(3) 0.056(3) -0.014(3) -0.011(3) 0.026(3)

loop_
_atom_type_symbol
_atom_type_description
_atom_type_scat_dispersion_real
_atom_type_scat_dispersion_imag
_atom_type_scat_source
C C 0.0033 0.0016 'International Tables Vol C Tables 4.2.6.8 and 6.1.1.4'
H H 0.0000 0.0000 'International Tables Vol C Tables 4.2.6.8 and 6.1.1.4'
N N 0.0061 0.0033 'International Tables Vol C Tables 4.2.6.8 and 6.1.1.4'
O O 0.0106 0.0060 'International Tables Vol C Tables 4.2.6.8 and 6.1.1.4'
Fe Fe 0.3463 0.8444 'International Tables Vol C Tables 4.2.6.8 and 6.1.1.4'

loop_
_geom_angle_atom_site_label_1
_geom_angle_atom_site_label_2
_geom_angle_atom_site_label_3
_geom_angle
_geom_angle_publ_flag
C11 Fe C9 157.4(2) ?
C11 Fe C10 161.0(2) ?
C9 Fe C10 40.7(2) ?
C11 Fe C15 40.6(2) ?
C9 Fe C15 160.0(3) ?
C10 Fe C15 123.9(2) ?
C11 Fe C13 67.6(2) ?
C9 Fe C13 107.3(2) ?
C10 Fe C13 121.4(2) ?
C15 Fe C13 67.7(2) ?
C11 Fe C12 40.7(2) ?
C9 Fe C12 121.2(2) ?
C10 Fe C12 156.4(2) ?
C15 Fe C12 68.3(3) ?
C13 Fe C12 40.1(2) ?
C11 Fe C6 124.4(2) ?
C9 Fe C6 68.71(19) ?
C10 Fe C6 41.31(18) ?
C15 Fe C6 108.1(2) ?
C13 Fe C6 157.7(2) ?
C12 Fe C6 160.9(2) ?
C11 Fe C8 122.3(2) ?
C9 Fe C8 40.8(2) ?
C10 Fe C8 68.6(2) ?
C15 Fe C8 158.1(2) ?
C13 Fe C8 123.9(2) ?
C12 Fe C8 107.6(2) ?
C6 Fe C8 68.2(2) ?
C11 Fe C14 67.9(2) ?
C9 Fe C14 123.6(2) ?
C10 Fe C14 107.2(2) ?
C15 Fe C14 40.1(2) ?
C13 Fe C14 40.6(2) ?
C12 Fe C14 68.1(2) ?
C6 Fe C14 122.1(2) ?
C8 Fe C14 160.3(2) ?
C11 Fe C7 108.9(2) ?
C9 Fe C7 67.9(2) ?
C10 Fe C7 68.38(19) ?
C15 Fe C7 123.3(2) ?
C13 Fe C7 160.2(2) ?
C12 Fe C7 124.6(2) ?
C6 Fe C7 40.44(19) ?
C8 Fe C7 40.0(2) ?
C14 Fe C7 158.1(2) ?
C2 O1 C3 113.7(4) ?
C3 N1 N2 121.1(4) ?
C3 N1 H1N 119.4 ?
N2 N1 H1N 119.4 ?
C5 N2 N1 115.8(4) ?
C2 C1 H1A 109.5 ?
C2 C1 H1B 109.5 ?
H1A C1 H1B 109.5 ?
C2 C1 H1C 109.5 ?
H1A C1 H1C 109.5 ?
H1B C1 H1C 109.5 ?
O1 C2 C1 107.9(6) y
O1 C2 H2A 110.1 ?
C1 C2 H2A 110.1 ?
O1 C2 H2B 110.1 ?
C1 C2 H2B 110.1 ?
H2A C2 H2B 108.4 ?
O1 C3 O2 124.2(5) y
O1 C3 N1 114.3(4) y
O2 C3 N1 121.6(5) y
C5 C4 H4A 109.5 ?
C5 C4 H4B 109.5 ?
H4A C4 H4B 109.5 ?
C5 C4 H4C 109.5 ?
H4A C4 H4C 109.5 ?
H4B C4 H4C 109.5 ?
N2 C5 C4 125.4(4) y
N2 C5 C6 115.4(4) y
C4 C5 C6 119.2(4) y
C7 C6 C10 107.1(4) ?
C7 C6 C5 127.7(4) ?
C10 C6 C5 125.3(4) ?
C7 C6 Fe 69.8(2) ?
C10 C6 Fe 69.1(3) ?
C5 C6 Fe 126.7(3) ?
C8 C7 C6 109.3(4) ?
C8 C7 Fe 69.9(3) ?
C6 C7 Fe 69.7(2) ?
C8 C7 H7 125.3 ?
C6 C7 H7 125.3 ?
Fe C7 H7 126.6 ?
C7 C8 C9 107.9(5) ?
C7 C8 Fe 70.1(3) ?
C9 C8 Fe 69.4(3) ?
C7 C8 H8 126.0 ?
C9 C8 H8 126.0 ?
Fe C8 H8 126.1 ?
C10 C9 C8 108.2(4) ?
C10 C9 Fe 69.7(3) ?
C8 C9 Fe 69.8(3) ?
C10 C9 H9 125.9 ?
C8 C9 H9 125.9 ?
Fe C9 H9 126.2 ?
C9 C10 C6 107.5(4) ?
C9 C10 Fe 69.7(3) ?
C6 C10 Fe 69.6(3) ?
C9 C10 H10 126.2 ?
C6 C10 H10 126.2 ?
Fe C10 H10 126.1 ?
C15 C11 C12 108.1(5) ?
C15 C11 Fe 69.9(3) ?
C12 C11 Fe 70.1(3) ?
C15 C11 H11 125.9 ?
C12 C11 H11 125.9 ?
Fe C11 H11 125.7 ?
C13 C12 C11 107.3(6) ?
C13 C12 Fe 69.8(3) ?
C11 C12 Fe 69.3(3) ?
C13 C12 H12 126.3 ?
C11 C12 H12 126.3 ?
Fe C12 H12 126.1 ?
C12 C13 C14 108.8(6) ?
C12 C13 Fe 70.1(3) ?
C14 C13 Fe 69.8(3) ?
C12 C13 H13 125.6 ?
C14 C13 H13 125.6 ?
Fe C13 H13 126.0 ?
C15 C14 C13 107.7(6) ?
C15 C14 Fe 69.8(3) ?
C13 C14 Fe 69.6(3) ?
C15 C14 H14 126.2 ?
C13 C14 H14 126.2 ?
Fe C14 H14 126.1 ?
C14 C15 C11 108.1(5) ?
C14 C15 Fe 70.2(3) ?
C11 C15 Fe 69.5(3) ?
C14 C15 H15 126.0 ?
C11 C15 H15 126.0 ?
Fe C15 H15 126.0 ?

loop_
_geom_bond_atom_site_label_1
_geom_bond_atom_site_label_2
_geom_bond_distance
_geom_bond_publ_flag
Fe C11 2.032(6) ?
Fe C9 2.036(5) ?
Fe C10 2.036(5) ?
Fe C15 2.037(5) ?
Fe C13 2.039(5) ?
Fe C12 2.042(5) ?
Fe C6 2.042(4) ?
Fe C8 2.042(5) ?
Fe C14 2.042(5) ?
Fe C7 2.044(4) ?
O1 C2 1.453(6) y
O1 C3 1.313(6) y
O2 C3 1.216(6) y
N1 N2 1.388(5) ?
N1 C3 1.353(6) y
N1 H1N 0.8600 ?
N2 C5 1.290(6) y
C1 C2 1.509(8) y
C1 H1A 0.9600 ?
C1 H1B 0.9600 ?
C1 H1C 0.9600 ?
C2 H2A 0.9700 ?
C2 H2B 0.9700 ?
C4 C5 1.503(7) y
C4 H4A 0.9600 ?
C4 H4B 0.9600 ?
C4 H4C 0.9600 ?
C5 C6 1.461(6) y
C6 C7 1.412(7) ?
C6 C10 1.438(6) ?
C7 C8 1.396(7) ?
C7 H7 0.9300 ?
C8 C9 1.421(8) ?
C8 H8 0.9300 ?
C9 C10 1.415(7) ?
C9 H9 0.9300 ?
C10 H10 0.9300 ?
C11 C15 1.412(9) ?
C11 C12 1.415(9) ?
C11 H11 0.9300 ?
C12 C13 1.398(9) ?
C12 H12 0.9300 ?
C13 C14 1.415(8) ?
C13 H13 0.9300 ?
C14 C15 1.397(9) ?
C14 H14 0.9300 ?
C15 H15 0.9300 ?

loop_
_geom_hbond_atom_site_label_D
_geom_hbond_atom_site_label_H
_geom_hbond_atom_site_label_A
_geom_hbond_site_symmetry_A
_geom_hbond_distance_DH
_geom_hbond_distance_HA
_geom_hbond_distance_DA
_geom_hbond_angle_DHA
_geom_hbond_publ_flag
N1 H1N O2 7_556 0.86 2.09 2.927(6) 164 y
C4 H4C O2 7_556 0.96 2.58 3.170(7) 119 ?

loop_
_geom_torsion_atom_site_label_1
_geom_torsion_atom_site_label_2
_geom_torsion_atom_site_label_3
_geom_torsion_atom_site_label_4
_geom_torsion
C3 N1 N2 C5 175.5(5)
C3 O1 C2 C1 -163.0(6)
C2 O1 C3 O2 -4.1(9)
C2 O1 C3 N1 176.0(5)
N2 N1 C3 O2 179.0(5)
N2 N1 C3 O1 -1.1(7)
N1 N2 C5 C6 -180.0(4)
N1 N2 C5 C4 0.1(7)
N2 C5 C6 C7 25.7(7)
C4 C5 C6 C7 -154.3(5)
N2 C5 C6 C10 -153.5(5)
C4 C5 C6 C10 26.5(7)
N2 C5 C6 Fe 117.6(4)
C4 C5 C6 Fe -62.5(6)
C11 Fe C6 C7 78.6(4)
C9 Fe C6 C7 -80.5(3)
C10 Fe C6 C7 -118.3(4)
C15 Fe C6 C7 120.5(3)
C13 Fe C6 C7 -164.2(6)
C12 Fe C6 C7 44.6(8)
C8 Fe C6 C7 -36.5(3)
C14 Fe C6 C7 162.3(3)
C11 Fe C6 C10 -163.1(3)
C9 Fe C6 C10 37.8(3)
C15 Fe C6 C10 -121.2(3)
C13 Fe C6 C10 -45.8(7)
C12 Fe C6 C10 162.9(7)
C8 Fe C6 C10 81.8(3)
C14 Fe C6 C10 -79.3(4)
C7 Fe C6 C10 118.3(4)
C11 Fe C6 C5 -44.0(5)
C9 Fe C6 C5 156.9(5)
C10 Fe C6 C5 119.1(5)
C15 Fe C6 C5 -2.1(5)
C13 Fe C6 C5 73.3(8)
C12 Fe C6 C5 -78.0(8)
C8 Fe C6 C5 -159.1(5)
C14 Fe C6 C5 39.7(5)
C7 Fe C6 C5 -122.6(5)
C10 C6 C7 C8 -0.5(5)
C5 C6 C7 C8 -179.8(4)
Fe C6 C7 C8 58.9(3)
C10 C6 C7 Fe -59.3(3)
C5 C6 C7 Fe 121.3(5)
C11 Fe C7 C8 118.0(4)
C9 Fe C7 C8 -38.0(3)
C10 Fe C7 C8 -82.0(3)
C15 Fe C7 C8 160.7(3)
C13 Fe C7 C8 41.6(8)
C12 Fe C7 C8 75.6(4)
C6 Fe C7 C8 -120.7(4)
C14 Fe C7 C8 -164.4(6)
C11 Fe C7 C6 -121.3(3)
C9 Fe C7 C6 82.7(3)
C10 Fe C7 C6 38.7(3)
C15 Fe C7 C6 -78.6(4)
C13 Fe C7 C6 162.2(6)
C12 Fe C7 C6 -163.8(3)
C8 Fe C7 C6 120.7(4)
C14 Fe C7 C6 -43.7(7)
C6 C7 C8 C9 0.5(6)
Fe C7 C8 C9 59.3(3)
C6 C7 C8 Fe -58.7(3)
C11 Fe C8 C7 -81.0(4)
C9 Fe C8 C7 119.1(4)
C10 Fe C8 C7 81.5(3)
C15 Fe C8 C7 -47.7(7)
C13 Fe C8 C7 -164.3(3)
C12 Fe C8 C7 -123.2(3)
C6 Fe C8 C7 36.9(3)
C14 Fe C8 C7 162.6(6)
C11 Fe C8 C9 159.9(3)
C10 Fe C8 C9 -37.6(3)
C15 Fe C8 C9 -166.8(5)
C13 Fe C8 C9 76.6(4)
C12 Fe C8 C9 117.7(3)
C6 Fe C8 C9 -82.2(3)
C14 Fe C8 C9 43.5(8)
C7 Fe C8 C9 -119.1(4)
C7 C8 C9 C10 -0.4(6)
Fe C8 C9 C10 59.3(3)
C7 C8 C9 Fe -59.7(3)
C11 Fe C9 C10 -168.4(5)
C15 Fe C9 C10 46.2(7)
C13 Fe C9 C10 118.4(3)
C12 Fe C9 C10 159.9(3)
C6 Fe C9 C10 -38.4(3)
C8 Fe C9 C10 -119.4(4)
C14 Fe C9 C10 76.8(4)
C7 Fe C9 C10 -82.1(3)
C11 Fe C9 C8 -49.1(7)
C10 Fe C9 C8 119.4(4)
C15 Fe C9 C8 165.5(6)
C13 Fe C9 C8 -122.3(3)
C12 Fe C9 C8 -80.8(4)
C6 Fe C9 C8 80.9(3)
C14 Fe C9 C8 -163.8(3)
C7 Fe C9 C8 37.3(3)
C8 C9 C10 C6 0.1(5)
Fe C9 C10 C6 59.5(3)
C8 C9 C10 Fe -59.4(3)
C7 C6 C10 C9 0.2(5)
C5 C6 C10 C9 179.6(4)
Fe C6 C10 C9 -59.6(3)
C7 C6 C10 Fe 59.8(3)
C5 C6 C10 Fe -120.9(4)
C11 Fe C10 C9 166.3(6)
C15 Fe C10 C9 -162.7(3)
C13 Fe C10 C9 -79.9(4)
C12 Fe C10 C9 -47.4(7)
C6 Fe C10 C9 118.7(4)
C8 Fe C10 C9 37.7(3)
C14 Fe C10 C9 -121.9(3)
C7 Fe C10 C9 80.8(3)
C11 Fe C10 C6 47.6(7)
C9 Fe C10 C6 -118.7(4)
C15 Fe C10 C6 78.6(3)
C13 Fe C10 C6 161.4(3)
C12 Fe C10 C6 -166.1(5)
C8 Fe C10 C6 -81.0(3)
C14 Fe C10 C6 119.4(3)
C7 Fe C10 C6 -37.9(3)
C9 Fe C11 C15 -162.6(5)
C10 Fe C11 C15 41.1(8)
C13 Fe C11 C15 -81.4(4)
C12 Fe C11 C15 -119.1(5)
C6 Fe C11 C15 77.3(4)
C8 Fe C11 C15 161.6(3)
C14 Fe C11 C15 -37.4(3)
C7 Fe C11 C15 119.5(3)
C9 Fe C11 C12 -43.6(7)
C10 Fe C11 C12 160.1(6)
C15 Fe C11 C12 119.1(5)
C13 Fe C11 C12 37.7(4)
C6 Fe C11 C12 -163.7(3)
C8 Fe C11 C12 -79.3(4)
C14 Fe C11 C12 81.7(4)
C7 Fe C11 C12 -121.4(3)
C15 C11 C12 C13 0.0(6)
Fe C11 C12 C13 -59.8(4)
C15 C11 C12 Fe 59.7(4)
C11 Fe C12 C13 118.5(5)
C9 Fe C12 C13 -79.5(4)
C10 Fe C12 C13 -45.4(8)
C15 Fe C12 C13 80.7(4)
C6 Fe C12 C13 163.5(6)
C8 Fe C12 C13 -122.1(4)
C14 Fe C12 C13 37.5(4)
C7 Fe C12 C13 -162.9(4)
C9 Fe C12 C11 161.9(3)
C10 Fe C12 C11 -164.0(5)
C15 Fe C12 C11 -37.8(3)
C13 Fe C12 C11 -118.5(5)
C6 Fe C12 C11 45.0(8)
C8 Fe C12 C11 119.4(4)
C14 Fe C12 C11 -81.1(4)
C7 Fe C12 C11 78.6(4)
C11 C12 C13 C14 0.1(6)
Fe C12 C13 C14 -59.3(4)
C11 C12 C13 Fe 59.4(4)
C11 Fe C13 C12 -38.2(4)
C9 Fe C13 C12 118.3(4)
C10 Fe C13 C12 160.5(4)
C15 Fe C13 C12 -82.3(4)
C6 Fe C13 C12 -165.8(5)
C8 Fe C13 C12 76.6(5)
C14 Fe C13 C12 -119.8(6)
C7 Fe C13 C12 45.7(9)
C11 Fe C13 C14 81.6(4)
C9 Fe C13 C14 -121.9(4)
C10 Fe C13 C14 -79.7(4)
C15 Fe C13 C14 37.5(4)
C12 Fe C13 C14 119.8(6)
C6 Fe C13 C14 -46.0(8)
C8 Fe C13 C14 -163.6(4)
C7 Fe C13 C14 165.5(6)
C12 C13 C14 C15 -0.1(6)
Fe C13 C14 C15 -59.6(4)
C12 C13 C14 Fe 59.5(4)
C11 Fe C14 C15 37.9(4)
C9 Fe C14 C15 -164.3(4)
C10 Fe C14 C15 -122.7(4)
C13 Fe C14 C15 118.9(5)
C12 Fe C14 C15 81.9(4)
C6 Fe C14 C15 -79.9(4)
C8 Fe C14 C15 163.0(6)
C7 Fe C14 C15 -48.0(8)
C11 Fe C14 C13 -81.0(4)
C9 Fe C14 C13 76.8(4)
C10 Fe C14 C13 118.5(4)
C15 Fe C14 C13 -118.9(5)
C12 Fe C14 C13 -37.0(4)
C6 Fe C14 C13 161.2(3)
C8 Fe C14 C13 44.1(9)
C7 Fe C14 C13 -166.8(5)
C13 C14 C15 C11 0.1(6)
Fe C14 C15 C11 -59.4(4)
C13 C14 C15 Fe 59.5(4)
C12 C11 C15 C14 -0.1(6)
Fe C11 C15 C14 59.8(4)
C12 C11 C15 Fe -59.8(4)
C11 Fe C15 C14 -119.2(5)
C9 Fe C15 C14 41.2(8)
C10 Fe C15 C14 75.7(4)
C13 Fe C15 C14 -38.0(4)
C12 Fe C15 C14 -81.4(4)
C6 Fe C15 C14 118.7(4)
C8 Fe C15 C14 -164.7(5)
C7 Fe C15 C14 160.7(3)
C9 Fe C15 C11 160.4(6)
C10 Fe C15 C11 -165.1(3)
C13 Fe C15 C11 81.2(4)
C12 Fe C15 C11 37.8(3)
C6 Fe C15 C11 -122.2(3)
C8 Fe C15 C11 -45.5(7)
C14 Fe C15 C11 119.2(5)
C7 Fe C15 C11 -80.2(4)
